data_4511943
loop_
_publ_author_name
'Wharmby, Michael T.'
'Snoyek, Malte'
'Rhauderwiek, Timo'
'Ritter, Knut'
'Stock, Norbert'

_publ_section_title
;
 Group 13 Metal Carboxylates: Using Molecular Clusters As Hybrid Building
 Units in a MIL-53 Type Framework
;
_journal_issue 10
_journal_name_full 'Crystal Growth &amp; Design'
_journal_page_first 5310
_journal_paper_doi 10.1021/cg501189n
_journal_volume 14
_journal_year 2014
_chemical_formula_moiety '2(C8 H6 Ga N O8)'
_chemical_formula_sum 'C16 H12 Ga2 N2 O16'
_chemical_formula_weight 627.72
_chemical_name_systematic
;
 ?
;
_space_group_crystal_system monoclinic
_space_group_IT_number 14
_space_group_name_Hall '-P 2ybc'
_space_group_name_H-M_alt 'P 1 21/c 1'
_symmetry_space_group_name_Hall '-P 2ybc'
_symmetry_space_group_name_H-M 'P 1 21/c 1'
_atom_sites_solution_hydrogens mixed
_atom_sites_solution_primary direct
_audit_creation_date 2013-12-22
_audit_creation_method
;
Olex2 1.2
(compiled 2013.09.17 svn.r2790 for OlexSys, GUI svn.r4601)
;
_cell_angle_alpha 90
_cell_angle_beta 111.985(2)
_cell_angle_gamma 90
_cell_formula_units_Z 4
_cell_length_a 10.0568(3)
_cell_length_b 17.3408(5)
_cell_length_c 12.1952(3)
_cell_measurement_reflns_used 1792
_cell_measurement_temperature 298(2)
_cell_measurement_theta_max 60.0
_cell_measurement_theta_min 3.0
_cell_volume 1972.10(10)
_computing_data_reduction
; 
  Absorb7 and Absorb-GUI, Angel and Gonzalez-Platas (2013)
  J. Appl. Cryst. 46:252-254
;
_computing_molecular_graphics
;
O. V. Dolomanov, L. J. Bourhis, R. J. Gildea, J. A. K. Howard and H. Puschmann,
OLEX2: a complete structure solution, refinement and analysis program.
J. Appl. Cryst. (2009). 42, 339-341.
;
_computing_publication_material
;
O. V. Dolomanov, L. J. Bourhis, R. J. Gildea, J. A. K. Howard and H. Puschmann,
OLEX2: a complete structure solution, refinement and analysis program.
J. Appl. Cryst. (2009). 42, 339-341.
;
_computing_structure_refinement
;
SHELX, G.M. Sheldrick, Acta Cryst.
(2008). A64, 112-122
;
_computing_structure_solution 'J. Appl. Cryst. (2007). 40, 609-613'
_diffrn_ambient_temperature 298.15
_diffrn_measured_fraction_theta_full 0.998
_diffrn_measured_fraction_theta_max 0.992
_diffrn_measurement_details
;
    Reference Run
      Phi                  : 0.0
      Omega range          : 0.0 - 10.0
      Omega increment      : 10.0
      Exposure time [min]  : 1.5
      Frames               : 1
      Interval [h]         : 0.00

    Run #1
      Phi                  : 0.0
      Omega range          : 0.0 - 150.0
      Omega increment      : 1.0
      Exposure time [min]  : 2.0
      Frames               : 150

    Run #2
      Phi                  : 90.0
      Omega range          : 0.0 - 180.0
      Omega increment      : 1.0
      Exposure time [min]  : 2.0
      Frames               : 180
;
_diffrn_measurement_device_type 'Stoe IPDS'
_diffrn_measurement_method \y-scans
_diffrn_radiation_type MoK\a
_diffrn_radiation_wavelength 0.71073
_diffrn_reflns_av_R_equivalents 0.1026
_diffrn_reflns_av_unetI/netI 0.0478
_diffrn_reflns_Laue_measured_fraction_full 0.998
_diffrn_reflns_Laue_measured_fraction_max 0.992
_diffrn_reflns_limit_h_max 13
_diffrn_reflns_limit_h_min -13
_diffrn_reflns_limit_k_max 23
_diffrn_reflns_limit_k_min -23
_diffrn_reflns_limit_l_max 16
_diffrn_reflns_limit_l_min -16
_diffrn_reflns_number 32310
_diffrn_reflns_point_group_measured_fraction_full 0.998
_diffrn_reflns_point_group_measured_fraction_max 0.992
_diffrn_reflns_theta_full 25.242
_diffrn_reflns_theta_max 29.200
_diffrn_reflns_theta_min 2.150
_diffrn_source 'sealed X-ray tube'
_exptl_absorpt_coefficient_mu 2.830
_exptl_absorpt_correction_T_max 0.663
_exptl_absorpt_correction_T_min 0.659
_exptl_absorpt_correction_type gaussian
_exptl_absorpt_process_details
;
Gaussian integration over a grid
of 16 x 16 x 16 points =  4096 total grid points
  Based upon method of Burnham (1966)
;
_exptl_crystal_colour Colorless
_exptl_crystal_density_diffrn 2.114
_exptl_crystal_description Plate
_exptl_crystal_F_000 1248
_exptl_crystal_size_max 0.1
_exptl_crystal_size_mid 0.1
_exptl_crystal_size_min 0.05
_refine_diff_density_max 1.001
_refine_diff_density_min -1.410
_refine_diff_density_rms 0.131
_refine_ls_extinction_method none
_refine_ls_goodness_of_fit_ref 1.117
_refine_ls_hydrogen_treatment mixed
_refine_ls_matrix_type full
_refine_ls_number_parameters 357
_refine_ls_number_reflns 5309
_refine_ls_number_restraints 0
_refine_ls_restrained_S_all 1.117
_refine_ls_R_factor_all 0.0543
_refine_ls_R_factor_gt 0.0437
_refine_ls_shift/su_max 0.001
_refine_ls_shift/su_mean 0.000
_refine_ls_structure_factor_coef Fsqd
_refine_ls_weighting_details
;
 w=1/[\s^2^(Fo^2^)+(0.0539P)^2^+1.6798P]
 where P=(Fo^2^+2Fc^2^)/3
;
_refine_ls_weighting_scheme calc
_refine_ls_wR_factor_gt 0.1023
_refine_ls_wR_factor_ref 0.1094
_reflns_Friedel_coverage 0.000
_reflns_number_gt 4608
_reflns_number_total 5309
_reflns_threshold_expression 'I > 2\s(I)'
_cod_data_source_file cg501189n_si_004.cif
_cod_data_source_block GaPTC
_cod_depositor_comments
;
The following automatic conversions were performed:

'_exptl_absorpt_correction_type' value 'Gaussian' changed to
'gaussian' according to
/home/saulius/struct/COD-crude-data--automatic-downloads/rss-feeds/ACS/lib/dictionaries/cif_core.dic
dictionary named 'cif_core.dic' version 2.4.2 from 2011-04-26.

Automatic conversion script
Id: cif_fix_values 2281 2013-09-26 08:29:07Z andrius 

 Adding full bibliography for 4511941--4511944.cif.
;
_cod_database_code 4511943
_shelxl_version_number 2013-2
_shelx_space_group_comment
;
The symmetry employed for this shelxl refinement is uniquely defined
by the following loop, which should always be used as a source of
symmetry information in preference to the above space-group names.
They are only intended as comments.
;
_exptl_absorpt_correction_mu 2.820
_olex2_refinement_description
;
1. Fixed Uiso
 At 1.2 times of:
  All C(H) groups
2.a Aromatic/amide H refined with riding coordinates:
 C13(H13), C15(H15), C3(H3), C5(H5)
;

loop_
_space_group_symop_operation_xyz
'x, y, z'
'-x, y+1/2, -z+1/2'
'-x, -y, -z'
'x, -y-1/2, z-1/2'

loop_
_atom_site_label
_atom_site_type_symbol
_atom_site_fract_x
_atom_site_fract_y
_atom_site_fract_z
_atom_site_U_iso_or_equiv
_atom_site_adp_type
_atom_site_occupancy
_atom_site_site_symmetry_order
_atom_site_calc_flag
_atom_site_refinement_flags_posn
Ga1 Ga 0.53139(4) 0.14286(2) 0.28293(3) 0.01387(10) Uani 1 1 d .
O1 O 0.4237(2) 0.15200(12) 0.39340(19) 0.0165(4) Uani 1 1 d .
O2 O 0.3412(3) 0.23391(13) 0.4936(2) 0.0203(4) Uani 1 1 d .
O3 O 0.6433(2) 0.18121(12) 0.18683(19) 0.0181(4) Uani 1 1 d .
O4 O 0.7098(3) 0.28681(13) 0.1154(2) 0.0213(4) Uani 1 1 d .
O5 O 0.5002(3) 0.53634(12) 0.2360(2) 0.0203(4) Uani 1 1 d .
O6 O 0.3898(3) 0.52117(14) 0.3634(3) 0.0311(6) Uani 1 1 d .
O7 O 0.7096(3) 0.12588(15) 0.4252(2) 0.0206(4) Uani 1 1 d .
H7A H 0.786(7) 0.130(4) 0.421(6) 0.061(19) Uiso 1 1 d .
H7B H 0.716(7) 0.154(4) 0.475(6) 0.062(19) Uiso 1 1 d .
O8 O 0.3491(3) 0.15895(15) 0.1447(2) 0.0267(5) Uani 1 1 d .
H8A H 0.277(5) 0.136(3) 0.138(4) 0.030(12) Uiso 1 1 d .
H8B H 0.336(6) 0.190(3) 0.088(5) 0.050(15) Uiso 1 1 d .
N1 N 0.5323(3) 0.25712(14) 0.3085(2) 0.0146(5) Uani 1 1 d .
C1 C 0.4042(3) 0.22036(16) 0.4267(2) 0.0149(5) Uani 1 1 d .
C2 C 0.4625(3) 0.28499(16) 0.3736(2) 0.0152(5) Uani 1 1 d .
C3 C 0.4432(3) 0.36375(16) 0.3801(3) 0.0167(5) Uani 1 1 d .
H3 H 0.3991 0.3840 0.4285 0.020 Uiso 1 1 calc R
C4 C 0.4925(3) 0.41163(16) 0.3111(3) 0.0165(5) Uani 1 1 d .
C5 C 0.5646(3) 0.38118(16) 0.2430(2) 0.0160(5) Uani 1 1 d .
H5 H 0.5988 0.4129 0.1980 0.019 Uiso 1 1 calc R
C6 C 0.5835(3) 0.30180(16) 0.2447(2) 0.0147(5) Uani 1 1 d .
C7 C 0.6522(3) 0.25483(17) 0.1760(2) 0.0156(5) Uani 1 1 d .
C8 C 0.4574(3) 0.49668(16) 0.3069(3) 0.0165(5) Uani 1 1 d .
Ga11 Ga 1.02946(4) 0.07911(2) 0.27006(3) 0.01326(9) Uani 1 1 d .
O11 O 1.1351(2) 0.07253(11) 0.15628(18) 0.0151(4) Uani 1 1 d .
O12 O 1.2035(2) -0.00544(13) 0.04183(19) 0.0190(4) Uani 1 1 d .
O13 O 0.9186(2) 0.03865(12) 0.36464(19) 0.0179(4) Uani 1 1 d .
O14 O 0.8069(3) -0.06713(13) 0.39432(19) 0.0200(4) Uani 1 1 d .
O15 O 0.9380(3) -0.31364(12) 0.2072(2) 0.0191(4) Uani 1 1 d .
O16 O 1.0569(3) -0.29394(14) 0.0872(3) 0.0370(7) Uani 1 1 d .
O17 O 0.8505(3) 0.10649(13) 0.13302(19) 0.0170(4) Uani 1 1 d .
H17A H 0.782(7) 0.121(4) 0.136(6) 0.07(2) Uiso 1 1 d .
H17B H 0.841(6) 0.066(3) 0.093(5) 0.053(16) Uiso 1 1 d .
O18 O 1.2138(3) 0.05349(13) 0.39971(19) 0.0179(4) Uani 1 1 d .
H18A H 1.282(5) 0.083(3) 0.405(4) 0.031(12) Uiso 1 1 d .
H18B H 1.205(6) 0.050(3) 0.455(5) 0.047(15) Uiso 1 1 d .
N11 N 1.0087(3) -0.03229(14) 0.2231(2) 0.0140(4) Uani 1 1 d .
C11 C 1.1423(3) 0.00603(16) 0.1105(2) 0.0143(5) Uani 1 1 d .
C12 C 1.0685(3) -0.05816(16) 0.1494(2) 0.0138(5) Uani 1 1 d .
C13 C 1.0597(3) -0.13577(16) 0.1196(3) 0.0160(5) Uani 1 1 d .
H13 H 1.0990 -0.1542 0.0667 0.019 Uiso 1 1 calc R
C14 C 0.9901(3) -0.18554(16) 0.1714(3) 0.0156(5) Uani 1 1 d .
C15 C 0.9285(3) -0.15642(17) 0.2486(3) 0.0167(5) Uani 1 1 d .
H15 H 0.8822 -0.1887 0.2839 0.020 Uiso 1 1 calc R
C16 C 0.9390(3) -0.07781(16) 0.2707(2) 0.0148(5) Uani 1 1 d .
C17 C 0.8821(3) -0.03293(17) 0.3507(2) 0.0157(5) Uani 1 1 d .
C18 C 0.9955(3) -0.27140(16) 0.1508(3) 0.0178(5) Uani 1 1 d .

loop_
_atom_site_aniso_label
_atom_site_aniso_U_11
_atom_site_aniso_U_22
_atom_site_aniso_U_33
_atom_site_aniso_U_23
_atom_site_aniso_U_13
_atom_site_aniso_U_12
Ga1 0.01845(18) 0.01087(16) 0.01568(15) -0.00050(10) 0.01028(12) -0.00075(11)
O1 0.0211(11) 0.0128(9) 0.0206(10) 0.0000(7) 0.0135(8) -0.0008(8)
O2 0.0246(12) 0.0218(11) 0.0207(10) -0.0040(8) 0.0158(9) -0.0017(9)
O3 0.0237(11) 0.0154(10) 0.0211(10) -0.0012(8) 0.0152(9) -0.0006(8)
O4 0.0270(12) 0.0208(10) 0.0223(10) 0.0032(8) 0.0162(9) -0.0009(9)
O5 0.0311(12) 0.0087(9) 0.0258(11) 0.0025(8) 0.0160(10) 0.0019(9)
O6 0.0444(16) 0.0179(11) 0.0441(15) 0.0042(10) 0.0316(13) 0.0076(11)
O7 0.0187(11) 0.0270(12) 0.0186(10) 0.0001(9) 0.0098(9) 0.0027(9)
O8 0.0224(12) 0.0282(12) 0.0233(11) 0.0112(10) 0.0014(9) -0.0106(10)
N1 0.0160(12) 0.0157(11) 0.0140(10) -0.0014(8) 0.0076(9) -0.0003(9)
C1 0.0161(13) 0.0154(12) 0.0149(11) 0.0003(10) 0.0078(10) 0.0015(11)
C2 0.0163(13) 0.0150(12) 0.0165(12) -0.0004(10) 0.0087(10) 0.0015(11)
C3 0.0191(14) 0.0140(12) 0.0181(12) -0.0014(10) 0.0081(11) 0.0024(11)
C4 0.0190(14) 0.0112(12) 0.0180(12) -0.0001(10) 0.0054(11) 0.0005(10)
C5 0.0186(14) 0.0131(12) 0.0176(12) 0.0022(10) 0.0082(11) -0.0016(11)
C6 0.0155(13) 0.0138(12) 0.0158(11) -0.0004(10) 0.0069(10) -0.0006(10)
C7 0.0162(14) 0.0159(13) 0.0157(12) -0.0004(10) 0.0072(10) -0.0015(11)
C8 0.0182(14) 0.0105(12) 0.0204(13) 0.0002(10) 0.0067(11) -0.0003(10)
Ga11 0.01716(17) 0.01111(16) 0.01469(15) -0.00158(10) 0.00963(12) -0.00122(11)
O11 0.0193(10) 0.0120(9) 0.0190(9) -0.0011(7) 0.0128(8) -0.0015(8)
O12 0.0225(11) 0.0198(10) 0.0201(10) -0.0035(8) 0.0140(9) -0.0018(9)
O13 0.0226(11) 0.0159(10) 0.0206(10) -0.0023(8) 0.0142(9) -0.0034(8)
O14 0.0239(12) 0.0222(10) 0.0185(10) -0.0002(8) 0.0131(9) -0.0051(9)
O15 0.0239(12) 0.0098(9) 0.0245(10) 0.0025(8) 0.0101(9) 0.0002(8)
O16 0.0564(18) 0.0157(11) 0.0594(18) -0.0020(11) 0.0451(16) 0.0034(12)
O17 0.0168(10) 0.0161(10) 0.0190(9) -0.0035(8) 0.0077(8) 0.0009(9)
O18 0.0199(11) 0.0203(11) 0.0158(10) -0.0002(8) 0.0093(9) -0.0035(9)
N11 0.0165(12) 0.0114(10) 0.0160(10) -0.0007(8) 0.0083(9) -0.0003(9)
C11 0.0147(13) 0.0151(12) 0.0145(11) -0.0008(9) 0.0072(10) -0.0002(10)
C12 0.0157(14) 0.0124(12) 0.0151(11) 0.0019(9) 0.0079(10) 0.0001(10)
C13 0.0180(14) 0.0129(12) 0.0170(12) -0.0019(10) 0.0065(11) 0.0008(10)
C14 0.0184(14) 0.0108(12) 0.0170(12) 0.0015(9) 0.0061(10) 0.0015(10)
C15 0.0182(14) 0.0147(12) 0.0194(13) 0.0016(10) 0.0096(11) -0.0007(11)
C16 0.0174(14) 0.0122(12) 0.0163(12) 0.0017(9) 0.0080(10) -0.0019(10)
C17 0.0175(14) 0.0167(13) 0.0141(12) -0.0011(10) 0.0072(10) -0.0026(11)
C18 0.0196(14) 0.0106(12) 0.0241(13) 0.0001(10) 0.0092(11) 0.0012(11)

loop_
_atom_type_symbol
_atom_type_description
_atom_type_scat_dispersion_real
_atom_type_scat_dispersion_imag
_atom_type_scat_source
C C 0.0033 0.0016 'International Tables Vol C Tables 4.2.6.8 and 6.1.1.4'
H H 0.0000 0.0000 'International Tables Vol C Tables 4.2.6.8 and 6.1.1.4'
Ga Ga 0.2307 1.6083 'International Tables Vol C Tables 4.2.6.8 and 6.1.1.4'
N N 0.0061 0.0033 'International Tables Vol C Tables 4.2.6.8 and 6.1.1.4'
O O 0.0106 0.0060 'International Tables Vol C Tables 4.2.6.8 and 6.1.1.4'

loop_
_geom_angle_atom_site_label_1
_geom_angle_atom_site_label_2
_geom_angle_atom_site_label_3
_geom_angle
_geom_angle_site_symmetry_1
_geom_angle_site_symmetry_3
O3 Ga1 O1 156.03(8) . .
O5 Ga1 O1 92.93(9) 2_645 .
O5 Ga1 O3 111.03(9) 2_645 .
O5 Ga1 O7 90.99(11) 2_645 .
O5 Ga1 O8 88.51(11) 2_645 .
O5 Ga1 N1 169.73(10) 2_645 .
O7 Ga1 O1 87.90(9) . .
O7 Ga1 O3 92.24(10) . .
O7 Ga1 N1 93.45(10) . .
O8 Ga1 O1 89.99(10) . .
O8 Ga1 O3 89.94(10) . .
O8 Ga1 O7 177.80(10) . .
O8 Ga1 N1 86.71(11) . .
N1 Ga1 O1 77.99(9) . .
N1 Ga1 O3 78.08(9) . .
C1 O1 Ga1 117.54(17) . .
C7 O3 Ga1 117.48(18) . .
C8 O5 Ga1 121.45(19) . 2_655
C2 N1 Ga1 118.6(2) . .
C6 N1 Ga1 117.72(19) . .
C6 N1 C2 122.9(3) . .
O1 C1 C2 114.6(2) . .
O2 C1 O1 124.1(3) . .
O2 C1 C2 121.3(3) . .
N1 C2 C1 111.1(2) . .
N1 C2 C3 120.5(3) . .
C3 C2 C1 128.2(2) . .
C2 C3 C4 117.5(3) . .
C3 C4 C8 118.0(3) . .
C5 C4 C3 120.9(3) . .
C5 C4 C8 121.0(3) . .
C6 C5 C4 117.7(3) . .
N1 C6 C5 120.4(3) . .
N1 C6 C7 111.6(2) . .
C5 C6 C7 128.0(2) . .
O3 C7 C6 114.4(2) . .
O4 C7 O3 125.1(3) . .
O4 C7 C6 120.5(3) . .
O5 C8 C4 114.1(2) . .
O6 C8 O5 126.1(3) . .
O6 C8 C4 119.7(3) . .
O13 Ga11 O11 155.93(8) . .
O15 Ga11 O11 92.81(9) 2_755 .
O15 Ga11 O13 111.25(9) 2_755 .
O15 Ga11 O17 86.63(10) 2_755 .
O15 Ga11 O18 92.56(10) 2_755 .
O15 Ga11 N11 169.79(9) 2_755 .
O17 Ga11 O11 88.84(9) . .
O17 Ga11 O13 92.51(9) . .
O17 Ga11 N11 91.44(10) . .
O18 Ga11 O11 87.72(9) . .
O18 Ga11 O13 91.03(9) . .
O18 Ga11 O17 176.43(9) . .
O18 Ga11 N11 88.75(10) . .
N11 Ga11 O11 77.11(9) . .
N11 Ga11 O13 78.83(9) . .
C11 O11 Ga11 118.02(17) . .
C17 O13 Ga11 117.00(17) . .
C18 O15 Ga11 123.55(19) . 2_745
C12 N11 Ga11 119.50(19) . .
C16 N11 Ga11 117.69(19) . .
C16 N11 C12 122.8(2) . .
O11 C11 C12 114.0(2) . .
O12 C11 O11 124.2(3) . .
O12 C11 C12 121.8(3) . .
N11 C12 C11 111.3(2) . .
N11 C12 C13 120.2(3) . .
C13 C12 C11 128.5(2) . .
C12 C13 C14 118.2(3) . .
C13 C14 C15 120.1(3) . .
C13 C14 C18 118.4(3) . .
C15 C14 C18 121.2(3) . .
C16 C15 C14 117.7(3) . .
N11 C16 C15 121.0(3) . .
N11 C16 C17 111.4(2) . .
C15 C16 C17 127.5(3) . .
O13 C17 C16 114.9(2) . .
O14 C17 O13 126.9(3) . .
O14 C17 C16 118.2(3) . .
O15 C18 C14 114.9(2) . .
O16 C18 O15 126.5(3) . .
O16 C18 C14 118.6(3) . .

loop_
_geom_bond_atom_site_label_1
_geom_bond_atom_site_label_2
_geom_bond_distance
_geom_bond_site_symmetry_2
Ga1 O1 2.026(2) .
Ga1 O3 2.017(2) .
Ga1 O5 1.874(2) 2_645
Ga1 O7 1.995(2) .
Ga1 O8 1.992(3) .
Ga1 N1 2.005(2) .
O1 C1 1.291(3) .
O2 C1 1.229(3) .
O3 C7 1.290(4) .
O4 C7 1.228(3) .
O5 C8 1.297(3) .
O6 C8 1.212(4) .
N1 C2 1.332(3) .
N1 C6 1.330(4) .
C1 C2 1.518(4) .
C2 C3 1.386(4) .
C3 C4 1.398(4) .
C4 C5 1.395(4) .
C4 C8 1.513(4) .
C5 C6 1.389(4) .
C6 C7 1.509(4) .
Ga11 O11 2.0425(19) .
Ga11 O13 2.007(2) .
Ga11 O15 1.891(2) 2_755
Ga11 O17 2.001(2) .
Ga11 O18 1.985(2) .
Ga11 N11 2.004(2) .
O11 C11 1.295(3) .
O12 C11 1.227(3) .
O13 C17 1.288(4) .
O14 C17 1.228(3) .
O15 C18 1.282(4) .
O16 C18 1.221(4) .
N11 C12 1.332(3) .
N11 C16 1.325(3) .
C11 C12 1.510(4) .
C12 C13 1.388(4) .
C13 C14 1.401(4) .
C14 C15 1.401(4) .
C14 C18 1.514(4) .
C15 C16 1.386(4) .
C16 C17 1.518(4) .
